data_2018914
loop_
_publ_author_name
'Patra, Ranjan'
'Goldberg, Israel'

_publ_section_title
;
 A one-dimensional coordination polymer of
 5-[(imidazol-1-yl)methyl]benzene-1,3-dicarboxylic acid with Cu^II^
 cations
;
_journal_coeditor_code KU3092
_journal_issue 4
_journal_name_full 'Acta Crystallographica Section C'
_journal_page_first 344
_journal_page_last 347
_journal_paper_doi 10.1107/S0108270113005313
_journal_volume 69
_journal_year 2013
_chemical_formula_iupac '[Cu (C12 H9 N2 O4)2] , 2C4 H9 N O'
_chemical_formula_moiety 'C24 H18 Cu N4 O8, 2(C4 H9 N O)'
_chemical_formula_sum 'C32 H36 Cu N6 O10'
_chemical_formula_weight 728.22
_chemical_name_systematic
'<i>catena</i>-poly[[copper(II)-bis[\m-3-carboxy-5-[(imidazol-1-yl)methyl]benzoato]] dimethylacetamide disolvate]'
_space_group_crystal_system monoclinic
_space_group_IT_number 14
_space_group_name_Hall '-P 2yn'
_space_group_name_H-M_alt 'P 1 21/n 1'
_symmetry_space_group_name_Hall '-P 2yn'
_symmetry_space_group_name_H-M 'P 1 21/n 1'
_atom_sites_solution_hydrogens geom
_atom_sites_solution_primary direct
_atom_sites_solution_secondary difmap
_audit_creation_method SHELXL2012
_cell_angle_alpha 90
_cell_angle_beta 102.9198(9)
_cell_angle_gamma 90
_cell_formula_units_Z 2
_cell_length_a 7.7557(2)
_cell_length_b 21.9826(4)
_cell_length_c 9.8160(3)
_cell_measurement_reflns_used 3589
_cell_measurement_temperature 110(2)
_cell_measurement_theta_max 27.84
_cell_measurement_theta_min 2.82
_cell_volume 1631.17(7)
_computing_cell_refinement 'DENZO (Otwinowski & Minor, 1997)'
_computing_data_collection 'COLLECT (Nonius, 1998)'
_computing_data_reduction 'DENZO (Otwinowski & Minor, 1997)'
_computing_molecular_graphics
;
ORTEPIII (Burnett & Johnson, 1996) and Mercury (Macrae <i>et al.</i>,
2008)
;
_computing_publication_material 'SHELXL2012 (Sheldrick, 2008)'
_computing_structure_refinement 'SHELXL2012 (Sheldrick, 2008)'
_computing_structure_solution 'SIR97 (Altomare <i>et al.</i>, 1999)'
_diffrn_ambient_temperature 110(2)
_diffrn_detector_area_resol_mean 12.8
_diffrn_measured_fraction_theta_full 0.999
_diffrn_measured_fraction_theta_max 0.993
_diffrn_measurement_device_type 'Nonius KappaCCD area-detector'
_diffrn_measurement_method '1\% \f and \w scans'
_diffrn_radiation_type MoK\a
_diffrn_radiation_wavelength 0.71073
_diffrn_reflns_av_R_equivalents 0.0510
_diffrn_reflns_limit_h_max 10
_diffrn_reflns_limit_h_min -10
_diffrn_reflns_limit_k_max 28
_diffrn_reflns_limit_k_min -28
_diffrn_reflns_limit_l_max 12
_diffrn_reflns_limit_l_min -12
_diffrn_reflns_number 13044
_diffrn_reflns_theta_full 25.242
_diffrn_reflns_theta_max 27.844
_diffrn_reflns_theta_min 2.823
_exptl_absorpt_coefficient_mu 0.737
_exptl_absorpt_correction_T_max 0.897
_exptl_absorpt_correction_T_min 0.737
_exptl_absorpt_correction_type multi-scan
_exptl_absorpt_process_details '(Blessing, 1995)'
_exptl_crystal_colour green
_exptl_crystal_density_diffrn 1.483
_exptl_crystal_description prism
_exptl_crystal_F_000 758
_exptl_crystal_size_max 0.350
_exptl_crystal_size_mid 0.250
_exptl_crystal_size_min 0.150
_refine_diff_density_max 0.446
_refine_diff_density_min -0.427
_refine_ls_extinction_method none
_refine_ls_goodness_of_fit_ref 1.037
_refine_ls_hydrogen_treatment constr
_refine_ls_matrix_type full
_refine_ls_number_parameters 224
_refine_ls_number_reflns 3856
_refine_ls_number_restraints 1
_refine_ls_restrained_S_all 1.037
_refine_ls_R_factor_all 0.0786
_refine_ls_R_factor_gt 0.0485
_refine_ls_shift/su_max 0.019
_refine_ls_shift/su_mean 0.001
_refine_ls_structure_factor_coef Fsqd
_refine_ls_weighting_details
;
w=1/[\s^2^(Fo^2^)+(0.0666P)^2^+0.7243P], where P=(Fo^2^+2Fc^2^)/3
;
_refine_ls_weighting_scheme calc
_refine_ls_wR_factor_gt 0.1161
_refine_ls_wR_factor_ref 0.1294
_reflns_number_gt 2759
_reflns_number_total 3856
_reflns_threshold_expression I>2\s(I)
_cod_data_source_file ku3092.cif
_cod_data_source_block II
_cod_database_code 2018914
_cod_database_fobs_code 2018914
_shelx_space_group_comment
;
The symmetry employed for this shelxl refinement is uniquely defined by the
following loop, which should always be used as a source of symmetry information
in preference to the above space-group names. They are only intended as
comments.
;
_shelx_estimated_absorpt_t_min 0.782
_shelx_estimated_absorpt_t_max 0.897
_shelxl_version_number .002012

loop_
_space_group_symop_operation_xyz
'x, y, z'
'-x+1/2, y+1/2, -z+1/2'
'-x, -y, -z'
'x-1/2, -y-1/2, z-1/2'

loop_
_atom_site_type_symbol
_atom_site_label
_atom_site_fract_x
_atom_site_fract_y
_atom_site_fract_z
_atom_site_U_iso_or_equiv
_atom_site_adp_type
_atom_site_calc_flag
_atom_site_occupancy
_atom_site_disorder_assembly
_atom_site_disorder_group
Cu Cu1 1.0000 0.0000 1.0000 0.02180(15) Uani d 1 . .
O O2 0.8896(2) 0.01963(7) 0.80335(17) 0.0238(4) Uani d 1 . .
O O3 1.0298(2) 0.10518(7) 0.87420(19) 0.0290(4) Uani d 1 . .
C C4 0.9232(3) 0.07523(10) 0.7846(3) 0.0233(5) Uani d 1 . .
C C5 0.8213(3) 0.10380(10) 0.6512(3) 0.0228(5) Uani d 1 . .
C C6 0.8126(3) 0.16662(11) 0.6372(3) 0.0256(5) Uani d 1 . .
H H6 0.8811 0.1918 0.7077 0.031 Uiso calc 1 . .
C C7 0.7035(3) 0.19281(11) 0.5198(3) 0.0251(5) Uani d 1 . .
C C8 0.6935(4) 0.26077(11) 0.5131(3) 0.0280(6) Uani d 1 . .
O O9 0.7857(3) 0.29380(8) 0.5971(2) 0.0402(5) Uani d 1 . .
O O10 0.5731(3) 0.28024(8) 0.4062(2) 0.0445(6) Uani d 1 . .
H H10 0.5673 0.3184 0.4090 0.067 Uiso calc 1 . .
C C11 0.6058(3) 0.15605(11) 0.4137(3) 0.0247(5) Uani d 1 . .
H H11 0.5312 0.1741 0.3339 0.030 Uiso calc 1 . .
C C12 0.6184(3) 0.09252(11) 0.4255(3) 0.0237(5) Uani d 1 . .
C C13 0.7262(3) 0.06708(11) 0.5443(3) 0.0244(5) Uani d 1 . .
H H13 0.7353 0.0241 0.5528 0.029 Uiso calc 1 . .
C C14 0.5177(3) 0.05198(11) 0.3112(3) 0.0268(6) Uani d 1 . .
H H14A 0.5166 0.0100 0.3472 0.032 Uiso calc 1 . .
H H14B 0.3937 0.0662 0.2831 0.032 Uiso calc 1 . .
N N15 0.5968(3) 0.05183(9) 0.1882(2) 0.0249(5) Uani d 1 . .
C C16 0.7446(3) 0.02185(12) 0.1787(3) 0.0286(6) Uani d 1 . .
H H16 0.8097 -0.0039 0.2497 0.034 Uiso calc 1 . .
N N17 0.7882(3) 0.03271(9) 0.0578(2) 0.0250(5) Uani d 1 . .
C C18 0.6573(4) 0.07157(14) -0.0133(3) 0.0420(7) Uani d 1 . .
H H18 0.6508 0.0873 -0.1045 0.050 Uiso calc 1 . .
C C19 0.5407(4) 0.08363(13) 0.0671(3) 0.0393(7) Uani d 1 . .
H H19 0.4396 0.1092 0.0438 0.047 Uiso calc 1 . .
O O20 0.2637(9) 0.0770(3) 0.5737(7) 0.053(2) Uiso d 0.5 A 1
C C21 0.3333(12) 0.1585(4) 0.6889(9) 0.056(2) Uiso d 0.5 A 1
H H21A 0.3105 0.1378 0.7715 0.084 Uiso calc 0.5 A 1
H H21B 0.2924 0.2007 0.6875 0.084 Uiso calc 0.5 A 1
H H21C 0.4605 0.1579 0.6922 0.084 Uiso calc 0.5 A 1
C C22 0.2389(8) 0.1273(3) 0.5631(7) 0.0293(13) Uiso d 0.5 A 1
N N23 0.1612(6) 0.1601(2) 0.4477(5) 0.0340(11) Uiso d 0.5 A 1
C C24 0.0641(12) 0.1288(4) 0.3219(10) 0.045(2) Uiso d 0.5 A 1
H H24A 0.0565 0.0853 0.3416 0.068 Uiso calc 0.5 A 1
H H24B 0.1263 0.1344 0.2462 0.068 Uiso calc 0.5 A 1
H H24C -0.0553 0.1459 0.2937 0.068 Uiso calc 0.5 A 1
C C25 0.1624(9) 0.2266(3) 0.4381(8) 0.0429(15) Uiso d 0.5 A 1
H H25A 0.0558 0.2430 0.4627 0.064 Uiso calc 0.5 A 1
H H25B 0.1646 0.2387 0.3424 0.064 Uiso calc 0.5 A 1
H H25C 0.2675 0.2427 0.5028 0.064 Uiso calc 0.5 A 1
O O28 0.2206(8) 0.0701(2) 0.5518(6) 0.0377(15) Uiso d 0.5 B 2
C C27 0.1988(10) 0.1242(3) 0.5056(8) 0.0425(17) Uiso d 0.5 B 2
C C26 0.0858(14) 0.1268(4) 0.3636(11) 0.057(3) Uiso d 0.5 B 2
H H26A 0.0803 0.0864 0.3204 0.085 Uiso calc 0.5 B 2
H H26B 0.1354 0.1560 0.3073 0.085 Uiso calc 0.5 B 2
H H26C -0.0336 0.1397 0.3685 0.085 Uiso calc 0.5 B 2
N N29 0.2419(8) 0.1766(3) 0.5720(6) 0.0561(15) Uiso d 0.5 B 2
C C30 0.3559(14) 0.1755(5) 0.7143(7) 0.074(3) Uiso d 0.5 B 2
H H30A 0.2904 0.1917 0.7807 0.110 Uiso calc 0.5 B 2
H H30B 0.4613 0.2004 0.7167 0.110 Uiso calc 0.5 B 2
H H30C 0.3919 0.1335 0.7398 0.110 Uiso calc 0.5 B 2
C C31 0.1893(11) 0.2358(3) 0.5194(9) 0.0565(19) Uiso d 0.5 B 2
H H31A 0.1415 0.2583 0.5888 0.085 Uiso calc 0.5 B 2
H H31B 0.0982 0.2322 0.4327 0.085 Uiso calc 0.5 B 2
H H31C 0.2918 0.2575 0.5006 0.085 Uiso calc 0.5 B 2

loop_
_atom_site_aniso_label
_atom_site_aniso_U_11
_atom_site_aniso_U_22
_atom_site_aniso_U_33
_atom_site_aniso_U_12
_atom_site_aniso_U_13
_atom_site_aniso_U_23
Cu1 0.0270(3) 0.0187(2) 0.0180(2) 0.00284(16) 0.00143(17) 0.00190(16)
O2 0.0303(10) 0.0178(8) 0.0215(9) 0.0009(7) 0.0020(8) 0.0011(7)
O3 0.0337(10) 0.0218(9) 0.0271(10) -0.0010(7) -0.0029(8) 0.0021(7)
C4 0.0258(13) 0.0216(12) 0.0224(13) 0.0033(9) 0.0051(11) 0.0008(10)
C5 0.0247(13) 0.0217(12) 0.0216(13) 0.0027(9) 0.0041(10) 0.0036(9)
C6 0.0266(14) 0.0247(13) 0.0240(13) 0.0008(10) 0.0027(11) -0.0009(10)
C7 0.0270(14) 0.0214(12) 0.0265(14) 0.0032(9) 0.0049(11) 0.0016(10)
C8 0.0309(14) 0.0247(13) 0.0274(14) 0.0028(10) 0.0043(12) 0.0034(10)
O9 0.0487(13) 0.0232(9) 0.0397(12) -0.0016(8) -0.0094(10) -0.0006(8)
O10 0.0553(14) 0.0203(9) 0.0452(13) 0.0024(9) -0.0159(10) 0.0039(8)
C11 0.0258(14) 0.0247(12) 0.0228(13) 0.0009(10) 0.0040(11) 0.0031(10)
C12 0.0248(13) 0.0241(12) 0.0224(13) 0.0000(9) 0.0061(10) 0.0013(10)
C13 0.0261(13) 0.0197(12) 0.0276(14) 0.0009(9) 0.0062(11) 0.0005(10)
C14 0.0277(14) 0.0275(13) 0.0243(14) -0.0017(10) 0.0042(11) 0.0008(10)
N15 0.0277(11) 0.0245(11) 0.0215(11) 0.0021(8) 0.0032(9) -0.0015(8)
C16 0.0309(15) 0.0245(12) 0.0280(15) 0.0012(10) 0.0016(12) -0.0001(11)
N17 0.0292(12) 0.0230(11) 0.0209(11) 0.0058(8) 0.0018(9) 0.0018(8)
C18 0.0492(19) 0.0497(18) 0.0281(16) 0.0196(14) 0.0106(14) 0.0132(13)
C19 0.0417(18) 0.0452(17) 0.0306(16) 0.0198(13) 0.0071(14) 0.0101(13)

loop_
_atom_type_symbol
_atom_type_description
_atom_type_scat_dispersion_real
_atom_type_scat_dispersion_imag
_atom_type_scat_source
C C 0.0033 0.0016 'International Tables Vol C Tables 4.2.6.8 and 6.1.1.4'
H H 0.0000 0.0000 'International Tables Vol C Tables 4.2.6.8 and 6.1.1.4'
Cu Cu 0.3201 1.2651 'International Tables Vol C Tables 4.2.6.8 and 6.1.1.4'
N N 0.0061 0.0033 'International Tables Vol C Tables 4.2.6.8 and 6.1.1.4'
O O 0.0106 0.0060 'International Tables Vol C Tables 4.2.6.8 and 6.1.1.4'

loop_
_geom_angle_atom_site_label_1
_geom_angle_atom_site_label_2
_geom_angle_atom_site_label_3
_geom_angle_site_symmetry_1
_geom_angle_site_symmetry_3
_geom_angle
O2 Cu1 O2 . 3_757 180.0
O2 Cu1 N17 . 3_756 90.30(8)
O2 Cu1 N17 3_757 3_756 89.71(8)
O2 Cu1 N17 . 1_556 89.70(8)
O2 Cu1 N17 3_757 1_556 90.29(8)
N17 Cu1 N17 3_756 1_556 180.0
C4 O2 Cu1 . . 107.06(15)
O3 C4 O2 . . 121.9(2)
O3 C4 C5 . . 121.8(2)
O2 C4 C5 . . 116.2(2)
C6 C5 C13 . . 119.6(2)
C6 C5 C4 . . 120.4(2)
C13 C5 C4 . . 119.9(2)
C5 C6 C7 . . 120.0(2)
C5 C6 H6 . . 120.0
C7 C6 H6 . . 120.0
C6 C7 C11 . . 120.3(2)
C6 C7 C8 . . 117.7(2)
C11 C7 C8 . . 122.0(2)
O9 C8 O10 . . 123.9(2)
O9 C8 C7 . . 123.6(2)
O10 C8 C7 . . 112.5(2)
C8 O10 H10 . . 109.5
C7 C11 C12 . . 119.8(2)
C7 C11 H11 . . 120.1
C12 C11 H11 . . 120.1
C13 C12 C11 . . 119.1(2)
C13 C12 C14 . . 120.1(2)
C11 C12 C14 . . 120.8(2)
C12 C13 C5 . . 121.0(2)
C12 C13 H13 . . 119.5
C5 C13 H13 . . 119.5
N15 C14 C12 . . 111.8(2)
N15 C14 H14A . . 109.3
C12 C14 H14A . . 109.3
N15 C14 H14B . . 109.3
C12 C14 H14B . . 109.3
H14A C14 H14B . . 107.9
C16 N15 C19 . . 107.6(2)
C16 N15 C14 . . 125.2(2)
C19 N15 C14 . . 127.1(2)
N17 C16 N15 . . 111.4(2)
N17 C16 H16 . . 124.3
N15 C16 H16 . . 124.3
C16 N17 C18 . . 104.9(2)
C16 N17 Cu1 . 1_554 125.61(17)
C18 N17 Cu1 . 1_554 129.50(18)
C19 C18 N17 . . 109.6(2)
C19 C18 H18 . . 125.2
N17 C18 H18 . . 125.2
C18 C19 N15 . . 106.4(2)
C18 C19 H19 . . 126.8
N15 C19 H19 . . 126.8
C22 C21 H21A . . 109.5
C22 C21 H21B . . 109.5
H21A C21 H21B . . 109.5
C22 C21 H21C . . 109.5
H21A C21 H21C . . 109.5
H21B C21 H21C . . 109.5
O20 C22 N23 . . 129.2(7)
O20 C22 C21 . . 109.9(7)
N23 C22 C21 . . 120.0(6)
C22 N23 C25 . . 124.9(5)
C22 N23 C24 . . 120.0(6)
C25 N23 C24 . . 115.0(5)
N23 C24 H24A . . 109.5
N23 C24 H24B . . 109.5
H24A C24 H24B . . 109.5
N23 C24 H24C . . 109.5
H24A C24 H24C . . 109.5
H24B C24 H24C . . 109.5
N23 C25 H25A . . 109.5
N23 C25 H25B . . 109.5
H25A C25 H25B . . 109.5
N23 C25 H25C . . 109.5
H25A C25 H25C . . 109.5
H25B C25 H25C . . 109.5
O28 C27 N29 . . 129.6(8)
O28 C27 C26 . . 112.2(7)
N29 C27 C26 . . 117.5(7)
C27 C26 H26A . . 109.5
C27 C26 H26B . . 109.5
H26A C26 H26B . . 109.5
C27 C26 H26C . . 109.5
H26A C26 H26C . . 109.5
H26B C26 H26C . . 109.5
C27 N29 C30 . . 118.7(7)
C27 N29 C31 . . 126.4(6)
C30 N29 C31 . . 114.9(7)
N29 C30 H30A . . 109.5
N29 C30 H30B . . 109.5
H30A C30 H30B . . 109.5
N29 C30 H30C . . 109.5
H30A C30 H30C . . 109.5
H30B C30 H30C . . 109.5
N29 C31 H31A . . 109.5
N29 C31 H31B . . 109.5
H31A C31 H31B . . 109.5
N29 C31 H31C . . 109.5
H31A C31 H31C . . 109.5
H31B C31 H31C . . 109.5

loop_
_geom_bond_atom_site_label_1
_geom_bond_atom_site_label_2
_geom_bond_site_symmetry_2
_geom_bond_distance
Cu1 O2 . 1.9764(16)
Cu1 O2 3_757 1.9765(16)
Cu1 N17 3_756 1.989(2)
Cu1 N17 1_556 1.989(2)
O2 C4 . 1.272(3)
O3 C4 . 1.252(3)
C4 C5 . 1.506(3)
C5 C6 . 1.388(3)
C5 C13 . 1.397(3)
C6 C7 . 1.393(3)
C6 H6 . 0.9500
C7 C11 . 1.399(3)
C7 C8 . 1.497(3)
C8 O9 . 1.206(3)
C8 O10 . 1.311(3)
O10 H10 . 0.8400
C11 C12 . 1.403(3)
C11 H11 . 0.9500
C12 C13 . 1.391(3)
C12 C14 . 1.507(3)
C13 H13 . 0.9500
C14 N15 . 1.471(3)
C14 H14A . 0.9900
C14 H14B . 0.9900
N15 C16 . 1.343(3)
N15 C19 . 1.363(3)
C16 N17 . 1.326(3)
C16 H16 . 0.9500
N17 C18 . 1.389(3)
N17 Cu1 1_554 1.989(2)
C18 C19 . 1.353(4)
C18 H18 . 0.9500
C19 H19 . 0.9500
O20 C22 . 1.123(8)
C21 C22 . 1.458(11)
C21 H21A . 0.9800
C21 H21B . 0.9800
C21 H21C . 0.9800
C22 N23 . 1.364(8)
N23 C25 . 1.466(8)
N23 C24 . 1.465(10)
C24 H24A . 0.9800
C24 H24B . 0.9800
C24 H24C . 0.9800
C25 H25A . 0.9800
C25 H25B . 0.9800
C25 H25C . 0.9800
O28 C27 . 1.270(9)
C27 N29 . 1.329(9)
C27 C26 . 1.473(12)
C26 H26A . 0.9800
C26 H26B . 0.9800
C26 H26C . 0.9800
N29 C30 . 1.477(2)
N29 C31 . 1.425(9)
C30 H30A . 0.9800
C30 H30B . 0.9800
C30 H30C . 0.9800
C31 H31A . 0.9800
C31 H31B . 0.9800
C31 H31C . 0.9800

loop_
_geom_hbond_atom_site_label_D
_geom_hbond_atom_site_label_H
_geom_hbond_atom_site_label_A
_geom_hbond_site_symmetry_A
_geom_hbond_distance_DH
_geom_hbond_distance_HA
_geom_hbond_distance_DA
_geom_hbond_angle_DHA
O10 H10 O3 4_565 0.84 1.73 2.551(2) 166
